data_7247564
loop_
_publ_author_name
'Das, Chhatan'
'Debnath, Subhrajyoti'
'Patel, Vishwas D.'
'Gupta, Dhritiman'
'Banerjee, Anjan'
'Mahata, Partha'

_publ_section_title
;
 Differential supercapacitor and Schottky diode behaviours in two new
 isostructural coordination polymers based on redox active metal ions
;
_journal_issue 45
_journal_name_full CrystEngComm
_journal_page_first 6343
_journal_page_last 6353
_journal_paper_doi 10.1039/D3CE00883E
_journal_volume 25
_journal_year 2023
_chemical_formula_sum 'C17 H16 Mn0.5 N4 O3'
_chemical_formula_weight 351.81
_chemical_name_common 'Manganese-organic Compound'
_space_group_crystal_system triclinic
_space_group_IT_number 2
_space_group_name_Hall '-P 1'
_space_group_name_H-M_alt 'P -1'
_atom_sites_solution_hydrogens difmap
_audit_creation_method SHELXL-2018/3
_audit_update_record
;
2023-03-31 deposited with the CCDC.	2023-10-20 downloaded from the CCDC.
;
_cell_angle_alpha 81.591(2)
_cell_angle_beta 88.173(2)
_cell_angle_gamma 89.232(2)
_cell_formula_units_Z 2
_cell_length_a 7.9293(7)
_cell_length_b 8.5740(7)
_cell_length_c 11.9825(10)
_cell_measurement_reflns_used 3523
_cell_measurement_temperature 298(2)
_cell_measurement_theta_max 27.074
_cell_measurement_theta_min 2.401
_cell_volume 805.44(12)
_computing_cell_refinement 'SAINT (Bruker, 2000)'
_computing_data_collection 'SMART (Bruker, 2000)'
_computing_data_reduction SAINT
_computing_molecular_graphics 'Ortep-3 for Windows (Farrugia, 1999) and CAMERON (Watkin et al., 1993)'
_computing_publication_material 'PLATON (Spek, 2003)'
_computing_structure_refinement 'SHELXL-2018/3 (Sheldrick, 2018)'
_computing_structure_solution 'SHELXT 2014/5 (Sheldrick, 2014)'
_diffrn_ambient_temperature 298(2)
_diffrn_measured_fraction_theta_full 1.000
_diffrn_measured_fraction_theta_max 0.999
_diffrn_measurement_device_type 'Bruker SMART CCD area detector'
_diffrn_measurement_method '\f and \w scans'
_diffrn_radiation_type MoK\a
_diffrn_radiation_wavelength 0.71073
_diffrn_reflns_av_R_equivalents 0.0790
_diffrn_reflns_av_unetI/netI 0.0526
_diffrn_reflns_Laue_measured_fraction_full 1.000
_diffrn_reflns_Laue_measured_fraction_max 0.999
_diffrn_reflns_limit_h_max 10
_diffrn_reflns_limit_h_min -10
_diffrn_reflns_limit_k_max 10
_diffrn_reflns_limit_k_min -10
_diffrn_reflns_limit_l_max 15
_diffrn_reflns_limit_l_min -15
_diffrn_reflns_number 26234
_diffrn_reflns_point_group_measured_fraction_full 1.000
_diffrn_reflns_point_group_measured_fraction_max 0.999
_diffrn_reflns_theta_full 25.242
_diffrn_reflns_theta_max 27.074
_diffrn_reflns_theta_min 2.401
_diffrn_source 'fine-focus sealed tube'
_exptl_absorpt_coefficient_mu 0.470
_exptl_absorpt_correction_T_max 0.995
_exptl_absorpt_correction_T_min 0.991
_exptl_absorpt_correction_type multi-scan
_exptl_absorpt_process_details '(SADABS; Sheldrick, 1996)'
_exptl_crystal_colour Yellow
_exptl_crystal_density_diffrn 1.451
_exptl_crystal_description Parallelogram-shaped
_exptl_crystal_F_000 365
_exptl_crystal_size_max 0.020
_exptl_crystal_size_mid 0.012
_exptl_crystal_size_min 0.011
_refine_diff_density_max 0.445
_refine_diff_density_min -0.504
_refine_diff_density_rms 0.070
_refine_ls_extinction_method none
_refine_ls_goodness_of_fit_ref 1.225
_refine_ls_hydrogen_treatment refall
_refine_ls_matrix_type full
_refine_ls_number_parameters 287
_refine_ls_number_reflns 3523
_refine_ls_number_restraints 0
_refine_ls_restrained_S_all 1.225
_refine_ls_R_factor_all 0.0870
_refine_ls_R_factor_gt 0.0710
_refine_ls_shift/su_max 0.000
_refine_ls_shift/su_mean 0.000
_refine_ls_structure_factor_coef Fsqd
_refine_ls_weighting_details 'w=1/[\s^2^(Fo^2^)+(0.0002P)^2^+1.3986P] where P=(Fo^2^+2Fc^2^)/3'
_refine_ls_weighting_scheme calc
_refine_ls_wR_factor_gt 0.1100
_refine_ls_wR_factor_ref 0.1152
_reflns_Friedel_coverage 0.000
_reflns_number_gt 3013
_reflns_number_total 3523
_reflns_threshold_expression 'I > 2\s(I)'
_cod_data_source_file d3ce00883e2.cif
_cod_data_source_block compound(1)
_cod_depositor_comments 'Adding full bibliography for 7247564--7247565.cif.'
_cod_original_formula_sum 'C17 H16 Mn0.50 N4 O3'
_cod_database_code 7247564
_shelx_shelxl_version_number 2018/3
_shelx_space_group_comment
;
The symmetry employed for this shelxl refinement is uniquely defined
by the following loop, which should always be used as a source of
symmetry information in preference to the above space-group names.
They are only intended as comments.
;
_shelx_estimated_absorpt_t_min 0.991
_shelx_estimated_absorpt_t_max 0.995

loop_
_space_group_symop_operation_xyz
'x, y, z'
'-x, -y, -z'

loop_
_atom_site_label
_atom_site_type_symbol
_atom_site_fract_x
_atom_site_fract_y
_atom_site_fract_z
_atom_site_U_iso_or_equiv
_atom_site_adp_type
_atom_site_occupancy
_atom_site_site_symmetry_order
_atom_site_calc_flag
_atom_site_refinement_flags_posn
_atom_site_refinement_flags_adp
_atom_site_refinement_flags_occupancy
_atom_site_disorder_assembly
_atom_site_disorder_group
Mn1 Mn 0.500000 0.500000 0.500000 0.02009(18) Uani 1 2 d S . P . .
O3 O 0.5900(4) 0.3359(3) 0.6467(2) 0.0326(6) Uani 1 1 d . . . . .
O1 O 0.2493(3) 0.4192(3) 0.5483(2) 0.0351(6) Uani 1 1 d . . . . .
N1 N 0.5188(4) 0.3064(3) 0.3865(2) 0.0272(6) Uani 1 1 d . . . . .
O2 O 0.2745(3) 0.2740(3) 0.7164(2) 0.0506(8) Uani 1 1 d . . . . .
N3 N 0.7675(4) 0.4739(4) 0.8115(3) 0.0418(8) Uani 1 1 d . . . . .
N2 N 0.5188(4) 0.0544(4) 0.0370(2) 0.0392(8) Uani 1 1 d . . . . .
C3 C 0.0071(4) 0.1288(4) 0.5607(3) 0.0285(8) Uani 1 1 d . . . . .
C8 C 0.4958(5) 0.1044(4) 0.2259(3) 0.0294(8) Uani 1 1 d . . . . .
N4 N 0.9856(5) 0.9467(4) 0.9616(3) 0.0556(10) Uani 1 1 d . . . . .
C7 C 0.5946(5) 0.2381(4) 0.2055(3) 0.0334(9) Uani 1 1 d . . . . .
C4 C -0.0843(5) 0.1374(4) 0.4640(3) 0.0350(9) Uani 1 1 d . . . . .
C1 C 0.1931(4) 0.3252(4) 0.6313(3) 0.0311(8) Uani 1 1 d . . . . .
C6 C 0.6010(5) 0.3349(4) 0.2867(3) 0.0315(8) Uani 1 1 d . . . . .
C5 C 0.0921(5) -0.0108(4) 0.5958(3) 0.0348(9) Uani 1 1 d . . . . .
C10 C 0.4315(5) 0.1730(4) 0.4073(3) 0.0337(8) Uani 1 1 d . . . . .
C11 C 0.4719(5) 0.0054(4) 0.1371(3) 0.0340(9) Uani 1 1 d . . . . .
C2 C 0.0132(5) 0.2674(5) 0.6259(4) 0.0369(9) Uani 1 1 d . . . . .
C9 C 0.4162(5) 0.0689(4) 0.3305(3) 0.0337(8) Uani 1 1 d . . . . .
C14 C 0.8622(5) 0.7033(4) 0.9403(3) 0.0363(9) Uani 1 1 d . . . . .
C15 C 0.9124(6) 0.7107(5) 0.8285(4) 0.0452(10) Uani 1 1 d . . . . .
C16 C 0.8620(6) 0.5955(5) 0.7680(4) 0.0481(11) Uani 1 1 d . . . . .
C12 C 0.7220(6) 0.4655(5) 0.9195(4) 0.0503(11) Uani 1 1 d . . . . .
C17 C 0.9063(5) 0.8263(5) 1.0075(3) 0.0420(10) Uani 1 1 d . . . . .
C13 C 0.7654(6) 0.5765(5) 0.9866(3) 0.0473(11) Uani 1 1 d . . . . .
H3B H 0.639(5) 0.370(4) 0.694(3) 0.035(12) Uiso 1 1 d . . . . .
H3A H 0.491(6) 0.311(5) 0.679(4) 0.061(15) Uiso 1 1 d . . . . .
H5 H 0.153(4) -0.017(4) 0.661(3) 0.034(10) Uiso 1 1 d . . . . .
H2A H -0.053(5) 0.350(4) 0.590(3) 0.036(11) Uiso 1 1 d . . . . .
H4 H -0.142(5) 0.225(5) 0.437(3) 0.050(12) Uiso 1 1 d . . . . .
H2B H -0.036(5) 0.235(5) 0.703(4) 0.064(14) Uiso 1 1 d . . . . .
H16 H 0.891(5) 0.602(4) 0.691(3) 0.048(12) Uiso 1 1 d . . . . .
H15 H 0.971(5) 0.791(5) 0.792(3) 0.057(13) Uiso 1 1 d . . . . .
H13 H 0.729(5) 0.568(5) 1.061(4) 0.063(14) Uiso 1 1 d . . . . .
H12 H 0.654(5) 0.382(5) 0.952(4) 0.063(14) Uiso 1 1 d . . . . .
H6 H 0.668(4) 0.425(4) 0.274(3) 0.033(10) Uiso 1 1 d . . . . .
H9 H 0.354(5) -0.019(4) 0.350(3) 0.038(11) Uiso 1 1 d . . . . .
H10 H 0.379(4) 0.153(4) 0.480(3) 0.038(10) Uiso 1 1 d . . . . .
H7 H 0.653(5) 0.267(4) 0.136(3) 0.048(12) Uiso 1 1 d . . . . .
H17 H 0.874(5) 0.812(4) 1.082(3) 0.038(11) Uiso 1 1 d . . . . .
H11 H 0.418(5) -0.091(5) 0.158(3) 0.049(12) Uiso 1 1 d . . . . .

loop_
_atom_site_aniso_label
_atom_site_aniso_U_11
_atom_site_aniso_U_22
_atom_site_aniso_U_33
_atom_site_aniso_U_23
_atom_site_aniso_U_13
_atom_site_aniso_U_12
Mn1 0.0239(4) 0.0203(4) 0.0177(3) -0.0086(3) 0.0023(3) -0.0051(3)
O3 0.0334(16) 0.0344(15) 0.0311(14) -0.0080(12) -0.0035(12) -0.0061(12)
O1 0.0288(14) 0.0392(15) 0.0374(14) -0.0065(12) 0.0048(11) -0.0116(11)
N1 0.0367(17) 0.0243(14) 0.0228(14) -0.0096(12) -0.0017(12) -0.0042(12)
O2 0.0426(17) 0.063(2) 0.0426(16) 0.0063(14) -0.0057(13) -0.0229(15)
N3 0.048(2) 0.0406(19) 0.0387(18) -0.0118(15) -0.0054(15) -0.0079(16)
N2 0.061(2) 0.0343(17) 0.0261(16) -0.0154(13) -0.0035(15) -0.0071(15)
C3 0.0217(18) 0.0288(18) 0.0358(19) -0.0075(15) 0.0046(14) -0.0128(14)
C8 0.042(2) 0.0262(18) 0.0221(16) -0.0100(14) -0.0036(15) 0.0019(15)
N4 0.076(3) 0.051(2) 0.044(2) -0.0201(17) 0.0049(19) -0.027(2)
C7 0.049(2) 0.033(2) 0.0186(16) -0.0083(14) 0.0044(16) -0.0093(17)
C4 0.028(2) 0.028(2) 0.048(2) -0.0014(17) -0.0075(17) -0.0038(16)
C1 0.033(2) 0.0299(19) 0.0338(19) -0.0158(15) 0.0071(16) -0.0101(16)
C6 0.039(2) 0.0293(19) 0.0273(18) -0.0068(15) 0.0023(15) -0.0112(17)
C5 0.037(2) 0.036(2) 0.032(2) -0.0027(16) -0.0100(16) -0.0099(17)
C10 0.046(2) 0.0302(19) 0.0257(18) -0.0087(15) 0.0080(16) -0.0044(17)
C11 0.051(2) 0.0257(19) 0.0278(18) -0.0124(15) -0.0019(17) -0.0046(17)
C2 0.029(2) 0.040(2) 0.045(2) -0.0181(19) 0.0092(18) -0.0119(18)
C9 0.045(2) 0.0247(18) 0.0325(19) -0.0086(15) 0.0046(17) -0.0107(17)
C14 0.041(2) 0.035(2) 0.034(2) -0.0062(16) -0.0054(17) -0.0035(17)
C15 0.051(3) 0.043(2) 0.042(2) -0.0095(19) 0.009(2) -0.018(2)
C16 0.061(3) 0.050(3) 0.036(2) -0.015(2) 0.006(2) -0.012(2)
C12 0.065(3) 0.044(2) 0.041(2) -0.004(2) -0.003(2) -0.023(2)
C17 0.050(3) 0.044(2) 0.034(2) -0.0095(18) -0.0037(19) -0.011(2)
C13 0.068(3) 0.047(2) 0.028(2) -0.0057(18) 0.001(2) -0.019(2)

loop_
_atom_type_symbol
_atom_type_description
_atom_type_scat_dispersion_real
_atom_type_scat_dispersion_imag
_atom_type_scat_source
C C 0.0033 0.0016 'International Tables Vol C Tables 4.2.6.8 and 6.1.1.4'
H H 0.0000 0.0000 'International Tables Vol C Tables 4.2.6.8 and 6.1.1.4'
Mn Mn 0.3368 0.7283 'International Tables Vol C Tables 4.2.6.8 and 6.1.1.4'
N N 0.0061 0.0033 'International Tables Vol C Tables 4.2.6.8 and 6.1.1.4'
O O 0.0106 0.0060 'International Tables Vol C Tables 4.2.6.8 and 6.1.1.4'

loop_
_geom_angle_atom_site_label_1
_geom_angle_atom_site_label_2
_geom_angle_atom_site_label_3
_geom_angle
_geom_angle_site_symmetry_1
_geom_angle_site_symmetry_3
_geom_angle_publ_flag
O1 Mn1 O1 180.0 2_666 . ?
O1 Mn1 O3 92.51(10) 2_666 . ?
O1 Mn1 O3 87.49(10) . . ?
O1 Mn1 O3 87.49(10) 2_666 2_666 ?
O1 Mn1 O3 92.51(10) . 2_666 ?
O3 Mn1 O3 180.0 . 2_666 ?
O1 Mn1 N1 87.72(9) 2_666 2_666 ?
O1 Mn1 N1 92.28(9) . 2_666 ?
O3 Mn1 N1 88.48(10) . 2_666 ?
O3 Mn1 N1 91.52(10) 2_666 2_666 ?
O1 Mn1 N1 92.28(9) 2_666 . ?
O1 Mn1 N1 87.73(9) . . ?
O3 Mn1 N1 91.52(10) . . ?
O3 Mn1 N1 88.48(10) 2_666 . ?
N1 Mn1 N1 180.0 2_666 . ?
Mn1 O3 H3B 119(3) . . ?
Mn1 O3 H3A 98(3) . . ?
H3B O3 H3A 104(4) . . ?
C1 O1 Mn1 131.9(2) . . ?
C10 N1 C6 116.7(3) . . ?
C10 N1 Mn1 123.1(2) . . ?
C6 N1 Mn1 119.5(2) . . ?
C12 N3 C16 116.6(3) . . ?
C11 N2 N2 111.8(4) . 2_655 ?
C4 C3 C5 117.5(3) . . ?
C4 C3 C2 121.0(3) . . ?
C5 C3 C2 121.5(3) . . ?
C9 C8 C7 118.2(3) . . ?
C9 C8 C11 120.8(3) . . ?
C7 C8 C11 120.9(3) . . ?
C17 N4 N4 112.1(4) . 2_777 ?
C6 C7 C8 119.0(3) . . ?
C6 C7 H7 119(2) . . ?
C8 C7 H7 122(2) . . ?
C3 C4 C5 121.5(4) . 2_556 ?
C3 C4 H4 121(3) . . ?
C5 C4 H4 117(3) 2_556 . ?
O2 C1 O1 124.9(3) . . ?
O2 C1 C2 117.7(3) . . ?
O1 C1 C2 117.3(3) . . ?
N1 C6 C7 123.6(3) . . ?
N1 C6 H6 117(2) . . ?
C7 C6 H6 120(2) . . ?
C3 C5 C4 121.0(3) . 2_556 ?
C3 C5 H5 118(2) . . ?
C4 C5 H5 121(2) 2_556 . ?
N1 C10 C9 123.9(3) . . ?
N1 C10 H10 115(2) . . ?
C9 C10 H10 121(2) . . ?
N2 C11 C8 119.8(3) . . ?
N2 C11 H11 122(2) . . ?
C8 C11 H11 118(2) . . ?
C3 C2 C1 111.2(3) . . ?
C3 C2 H2A 109(2) . . ?
C1 C2 H2A 109(2) . . ?
C3 C2 H2B 109(3) . . ?
C1 C2 H2B 111(3) . . ?
H2A C2 H2B 108(3) . . ?
C8 C9 C10 118.4(3) . . ?
C8 C9 H9 122(2) . . ?
C10 C9 H9 119(2) . . ?
C13 C14 C15 117.2(4) . . ?
C13 C14 C17 120.9(3) . . ?
C15 C14 C17 121.9(4) . . ?
C14 C15 C16 119.6(4) . . ?
C14 C15 H15 123(3) . . ?
C16 C15 H15 118(3) . . ?
N3 C16 C15 123.6(4) . . ?
N3 C16 H16 116(2) . . ?
C15 C16 H16 120(2) . . ?
N3 C12 C13 123.8(4) . . ?
N3 C12 H12 118(3) . . ?
C13 C12 H12 118(3) . . ?
N4 C17 C14 119.9(4) . . ?
N4 C17 H17 122(2) . . ?
C14 C17 H17 118(2) . . ?
C14 C13 C12 119.2(4) . . ?
C14 C13 H13 120(3) . . ?
C12 C13 H13 121(3) . . ?

loop_
_geom_bond_atom_site_label_1
_geom_bond_atom_site_label_2
_geom_bond_distance
_geom_bond_site_symmetry_2
_geom_bond_publ_flag
Mn1 O1 2.148(2) 2_666 ?
Mn1 O1 2.148(2) . ?
Mn1 O3 2.215(3) . ?
Mn1 O3 2.215(3) 2_666 ?
Mn1 N1 2.295(3) 2_666 ?
Mn1 N1 2.295(3) . ?
O3 H3B 0.79(4) . ?
O3 H3A 0.88(5) . ?
O1 C1 1.259(4) . ?
N1 C10 1.333(4) . ?
N1 C6 1.336(4) . ?
O2 C1 1.246(4) . ?
N3 C12 1.324(5) . ?
N3 C16 1.325(5) . ?
N2 C11 1.258(4) . ?
N2 N2 1.418(5) 2_655 ?
C3 C4 1.379(5) . ?
C3 C5 1.383(5) . ?
C3 C2 1.517(5) . ?
C8 C9 1.380(5) . ?
C8 C7 1.385(5) . ?
C8 C11 1.473(4) . ?
N4 C17 1.262(5) . ?
N4 N4 1.414(6) 2_777 ?
C7 C6 1.371(5) . ?
C7 H7 0.94(4) . ?
C4 C5 1.388(5) 2_556 ?
C4 H4 0.89(4) . ?
C1 C2 1.523(5) . ?
C6 H6 0.94(3) . ?
C5 H5 0.93(4) . ?
C10 C9 1.382(5) . ?
C10 H10 0.95(4) . ?
C11 H11 0.94(4) . ?
C2 H2A 0.93(4) . ?
C2 H2B 1.00(4) . ?
C9 H9 0.91(4) . ?
C14 C13 1.378(5) . ?
C14 C15 1.378(5) . ?
C14 C17 1.470(5) . ?
C15 C16 1.379(5) . ?
C15 H15 0.89(4) . ?
C16 H16 0.94(4) . ?
C12 C13 1.386(6) . ?
C12 H12 0.93(4) . ?
C17 H17 0.91(4) . ?
C13 H13 0.92(4) . ?
